data_2227039
loop_
_publ_author_name
'Liu, Jia-Lu'
'Liu, Jian-Feng'
'Zhao, Guo-Liang'

_publ_section_title
;
 (Methanol-\k<i>O</i>)bis{2-methoxy-6-[(4-methylphenyl)iminiomethyl]phenolato-\k^2^<i>O</i>,<i>O</i>'}tris(nitrato-\k^2^<i>O</i>,<i>O</i>')cerium(III)
;
_journal_coeditor_code PV2292
_journal_issue 8
_journal_name_full 'Acta Crystallographica Section E'
_journal_page_first m936
_journal_paper_doi 10.1107/S1600536810026139
_journal_volume 66
_journal_year 2010
_chemical_formula_iupac '[Ce (N O3)3 (C15 H15 N O2)2 (C H4 O)]'
_chemical_formula_moiety 'C31 H34 Ce N5 O14'
_chemical_formula_sum 'C31 H34 Ce N5 O14'
_chemical_formula_weight 840.75
_chemical_name_systematic
;
(Methanol-\kO)bis{2-methoxy-6-[(4-methylphenyl)iminiomethyl]phenolato-
\k^2^<i>O</i>,<i>O</i>'}tris(nitrato-\k^2^<i>O</i>,<i>O</i>')cerium(III)
;
_space_group_IT_number 2
_symmetry_cell_setting triclinic
_symmetry_space_group_name_Hall '-P 1'
_symmetry_space_group_name_H-M 'P -1'
_atom_sites_solution_hydrogens geom
_atom_sites_solution_primary direct
_atom_sites_solution_secondary difmap
_audit_creation_method SHELXL-97
_cell_angle_alpha 73.06500(10)
_cell_angle_beta 85.49100(10)
_cell_angle_gamma 79.37500(10)
_cell_formula_units_Z 2
_cell_length_a 7.8540(2)
_cell_length_b 14.6241(4)
_cell_length_c 16.6170(4)
_cell_measurement_reflns_used 9995
_cell_measurement_temperature 296(2)
_cell_measurement_theta_max 25.00
_cell_measurement_theta_min 1.48
_cell_volume 1793.89(8)
_computing_cell_refinement 'SAINT (Bruker, 2006)'
_computing_data_collection 'APEX2 (Bruker, 2006)'
_computing_data_reduction 'SAINT (Bruker, 2006)'
_computing_molecular_graphics 'SHELXTL (Sheldrick, 2008)'
_computing_publication_material 'SHELXTL (Sheldrick, 2008)'
_computing_structure_refinement 'SHELXL97 (Sheldrick, 2008)'
_computing_structure_solution 'SHELXS97 (Sheldrick, 2008)'
_diffrn_ambient_temperature 296(2)
_diffrn_measured_fraction_theta_full 0.992
_diffrn_measured_fraction_theta_max 0.992
_diffrn_measurement_device_type 'Bruker APEXII area-detector'
_diffrn_measurement_method '\w scans'
_diffrn_radiation_monochromator graphite
_diffrn_radiation_source 'fine-focus sealed tube'
_diffrn_radiation_type MoK\a
_diffrn_radiation_wavelength 0.71073
_diffrn_reflns_av_R_equivalents 0.0513
_diffrn_reflns_av_sigmaI/netI 0.0370
_diffrn_reflns_limit_h_max 9
_diffrn_reflns_limit_h_min -9
_diffrn_reflns_limit_k_max 17
_diffrn_reflns_limit_k_min -16
_diffrn_reflns_limit_l_max 19
_diffrn_reflns_limit_l_min -19
_diffrn_reflns_number 22987
_diffrn_reflns_theta_full 25.00
_diffrn_reflns_theta_max 25.00
_diffrn_reflns_theta_min 1.48
_diffrn_standards_decay_% 0
_exptl_absorpt_coefficient_mu 1.341
_exptl_absorpt_correction_T_max .799
_exptl_absorpt_correction_T_min .745
_exptl_absorpt_correction_type multi-scan
_exptl_absorpt_process_details '(SADABS; Sheldrick, 1996)'
_exptl_crystal_colour red
_exptl_crystal_density_diffrn 1.556
_exptl_crystal_density_method 'not measured'
_exptl_crystal_description block
_exptl_crystal_F_000 850
_exptl_crystal_size_max .463
_exptl_crystal_size_mid .183
_exptl_crystal_size_min .167
_refine_diff_density_max 1.057
_refine_diff_density_min -0.729
_refine_ls_extinction_method none
_refine_ls_goodness_of_fit_ref 1.070
_refine_ls_hydrogen_treatment mixed
_refine_ls_matrix_type full
_refine_ls_number_parameters 473
_refine_ls_number_reflns 6285
_refine_ls_number_restraints 0
_refine_ls_restrained_S_all 1.070
_refine_ls_R_factor_gt 0.0351
_refine_ls_shift/su_max 0.001
_refine_ls_shift/su_mean 0.000
_refine_ls_structure_factor_coef Fsqd
_refine_ls_weighting_details 'calc w=1/[\s^2^(Fo^2^)+(0.0645P)^2^+0.3185P] where P=(Fo^2^+2Fc^2^)/3'
_refine_ls_weighting_scheme calc
_refine_ls_wR_factor_gt 0.0990
_refine_ls_wR_factor_ref 0.1013
_reflns_number_gt 5623
_reflns_number_total 6333
_reflns_threshold_expression I>2sigma(I)
_cod_data_source_file pv2292.cif
_cod_data_source_block I
_cod_database_code 2227039
_cod_database_fobs_code 2227039

loop_
_symmetry_equiv_pos_as_xyz
'x, y, z'
'-x, -y, -z'

loop_
_atom_site_type_symbol
_atom_site_label
_atom_site_fract_x
_atom_site_fract_y
_atom_site_fract_z
_atom_site_U_iso_or_equiv
_atom_site_adp_type
_atom_site_calc_flag
_atom_site_refinement_flags
_atom_site_occupancy
_atom_site_disorder_assembly
_atom_site_disorder_group
Ce Ce -0.00955(2) 0.326368(13) 0.305560(12) 0.04189(10) Uani d . 1 . .
C C1 0.2417(5) 0.0393(3) 0.5041(2) 0.0518(9) Uani d . 1 A .
C C2 0.1777(4) 0.1399(3) 0.4680(2) 0.0430(8) Uani d . 1 . .
C C3 0.1519(5) 0.2001(3) 0.5227(3) 0.0496(9) Uani d . 1 A .
C C4 0.1912(7) 0.1635(4) 0.6053(3) 0.0677(13) Uani d . 1 . .
H H4A 0.1730 0.2045 0.6399 0.081 Uiso calc R 1 A .
C C5 0.2583(8) 0.0656(4) 0.6393(3) 0.0790(15) Uani d . 1 A .
H H5A 0.2850 0.0422 0.6960 0.095 Uiso calc R 1 . .
C C6 0.2848(8) 0.0045(4) 0.5904(3) 0.0767(15) Uani d . 1 . .
H H6A 0.3314 -0.0605 0.6134 0.092 Uiso calc R 1 A .
C C7 0.2606(6) -0.0264(3) 0.4566(3) 0.0584(11) Uani d . 1 . .
H H7A 0.3139 -0.0896 0.4820 0.070 Uiso calc R 1 A .
C C8 0.0566(13) 0.3582(4) 0.5352(5) 0.157(4) Uani d . 1 . .
H H8A 0.1019 0.3251 0.5900 0.235 Uiso calc R 1 A .
H H8B -0.0657 0.3801 0.5402 0.235 Uiso calc R 1 . .
H H8C 0.1133 0.4130 0.5100 0.235 Uiso calc R 1 . .
C C9 0.2341(5) -0.0742(3) 0.3300(2) 0.0490(9) Uani d . 1 . .
C C10 0.1478(6) -0.0465(3) 0.2556(3) 0.0660(12) Uani d . 1 A .
H H10A 0.0742 0.0129 0.2396 0.079 Uiso calc R 1 . .
C C11 0.1715(7) -0.1076(4) 0.2050(3) 0.0713(13) Uani d . 1 . .
H H11A 0.1135 -0.0887 0.1545 0.086 Uiso calc R 1 A .
C C12 0.2790(6) -0.1961(3) 0.2273(3) 0.0658(12) Uani d . 1 A .
C C13 0.3599(6) -0.2229(3) 0.3029(3) 0.0736(14) Uani d . 1 . .
H H13A 0.4298 -0.2834 0.3198 0.088 Uiso calc R 1 A .
C C14 0.3409(6) -0.1629(3) 0.3545(3) 0.0656(12) Uani d . 1 A .
H H14A 0.3991 -0.1820 0.4049 0.079 Uiso calc R 1 . .
C C15 0.3088(8) -0.2618(4) 0.1697(4) 0.0961(19) Uani d . 1 . .
H H15A 0.3878 -0.3198 0.1952 0.144 Uiso calc R 1 A .
H H15B 0.3569 -0.2286 0.1166 0.144 Uiso calc R 1 . .
H H15C 0.2005 -0.2784 0.1608 0.144 Uiso calc R 1 . .
C C16 0.1935(5) 0.5007(3) 0.0389(2) 0.0442(8) Uani d . 1 A .
C C17 0.1748(5) 0.4272(3) 0.1145(2) 0.0444(8) Uani d . 1 . .
C C18 0.2789(5) 0.3341(3) 0.1226(3) 0.0515(9) Uani d . 1 A .
C C19 0.3874(5) 0.3167(3) 0.0591(3) 0.0584(11) Uani d . 1 . .
H H19A 0.4546 0.2557 0.0658 0.070 Uiso calc R 1 A .
C C20 0.3990(6) 0.3895(4) -0.0160(3) 0.0622(12) Uani d . 1 A .
H H20A 0.4723 0.3761 -0.0594 0.075 Uiso calc R 1 . .
C C21 0.3052(6) 0.4793(4) -0.0266(3) 0.0573(10) Uani d . 1 . .
H H21A 0.3141 0.5271 -0.0771 0.069 Uiso calc R 1 A .
C C22 0.1060(5) 0.5958(3) 0.0278(2) 0.0486(9) Uani d . 1 . .
H H22A 0.1260 0.6417 -0.0225 0.058 Uiso calc R 1 A .
C C23 0.3870(7) 0.1844(4) 0.2236(4) 0.102(2) Uani d . 1 . .
H H23A 0.4622 0.1807 0.1758 0.152 Uiso calc R 1 A .
H H23B 0.3339 0.1274 0.2423 0.152 Uiso calc R 1 . .
H H23C 0.4531 0.1885 0.2682 0.152 Uiso calc R 1 . .
C C24 -0.0870(5) 0.7203(3) 0.0786(2) 0.0497(9) Uani d . 1 . .
C C25 -0.1857(7) 0.7372(3) 0.1446(3) 0.0755(14) Uani d . 1 A .
H H25A -0.1997 0.6857 0.1917 0.091 Uiso calc R 1 . .
C C26 -0.2661(7) 0.8298(4) 0.1431(4) 0.0835(16) Uani d . 1 . .
H H26A -0.3341 0.8394 0.1893 0.100 Uiso calc R 1 A .
C C27 -0.2489(7) 0.9068(4) 0.0766(4) 0.0710(14) Uani d . 1 A .
C C28 -0.1476(10) 0.8887(4) 0.0102(4) 0.101(2) Uani d . 1 . .
H H28A -0.1329 0.9405 -0.0365 0.122 Uiso calc R 1 A .
C C29 -0.0668(8) 0.7971(4) 0.0099(3) 0.0880(17) Uani d . 1 A .
H H29A 0.0009 0.7874 -0.0363 0.106 Uiso calc R 1 . .
C C30 -0.3378(9) 1.0081(4) 0.0774(4) 0.102(2) Uani d . 1 . .
H H30A -0.3124 1.0539 0.0253 0.154 Uiso calc R 1 A .
H H30B -0.2962 1.0245 0.1233 0.154 Uiso calc R 1 . .
H H30C -0.4607 1.0098 0.0841 0.154 Uiso calc R 1 . .
C C31 0.3062(10) 0.4819(5) 0.2976(6) 0.135(3) Uani d . 1 . .
H H31A 0.4149 0.4803 0.3211 0.202 Uiso calc R 1 A .
H H31B 0.2204 0.5308 0.3121 0.202 Uiso calc R 1 . .
H H31C 0.3194 0.4967 0.2374 0.202 Uiso calc R 1 . .
N N1 0.2109(4) -0.0076(2) 0.38071(19) 0.0497(8) Uani d . 1 A .
H H1A 0.1587 0.0504 0.3580 0.060 Uiso calc R 1 . .
N N2 -0.0023(4) 0.6249(2) 0.08322(19) 0.0477(7) Uani d . 1 A .
H H2A -0.0244 0.5805 0.1277 0.057 Uiso calc R 1 . .
N N3 -0.2286(6) 0.5186(3) 0.3175(3) 0.0749(11) Uani d . 1 . .
N N4 -0.1340(4) 0.2119(3) 0.2005(2) 0.0527(8) Uani d . 1 . .
N N5 -0.3505(4) 0.2705(3) 0.3938(2) 0.0584(9) Uani d . 1 . .
O O1 0.1453(3) 0.17537(18) 0.38872(16) 0.0500(6) Uani d . 1 A .
O O2 0.0872(4) 0.2928(2) 0.4830(2) 0.0655(8) Uani d . 1 A .
O O3 0.0685(3) 0.44247(19) 0.17475(16) 0.0530(7) Uani d . 1 A .
O O4 0.2566(4) 0.2677(2) 0.2006(2) 0.0649(8) Uani d . 1 A .
O O5 0.2525(5) 0.3889(3) 0.3306(3) 0.0876(12) Uani d . 1 A .
O O6 -0.106(2) 0.4788(12) 0.3527(12) 0.106(5) Uani d P 0.50 A 1
O O6' -0.167(2) 0.4474(11) 0.3858(10) 0.089(4) Uani d P 0.50 A 2
O O7 -0.2290(6) 0.4991(3) 0.2523(3) 0.1052(14) Uani d . 1 A .
O O8 -0.3191(6) 0.5908(3) 0.3299(3) 0.1177(16) Uani d . 1 A .
O O9 -0.0716(4) 0.1719(2) 0.27132(18) 0.0626(8) Uani d . 1 A .
O O10 -0.1404(4) 0.3005(2) 0.17246(17) 0.0638(8) Uani d . 1 A .
O O11 -0.1851(5) 0.1639(3) 0.1598(2) 0.0792(10) Uani d . 1 A .
O O12 -0.2125(4) 0.2409(3) 0.4287(2) 0.0825(11) Uani d . 1 A .
O O13 -0.3464(4) 0.3214(3) 0.3193(2) 0.0868(11) Uani d . 1 A .
O O14 -0.4881(4) 0.2489(3) 0.4293(2) 0.0920(12) Uani d . 1 A .
H H5 0.250(13) 0.368(8) 0.384(6) 0.22(5) Uiso d . 1 . .

loop_
_atom_site_aniso_label
_atom_site_aniso_U_11
_atom_site_aniso_U_22
_atom_site_aniso_U_33
_atom_site_aniso_U_12
_atom_site_aniso_U_13
_atom_site_aniso_U_23
Ce 0.03685(14) 0.03142(14) 0.05200(15) -0.00101(9) -0.00009(9) -0.00664(9)
C1 0.061(2) 0.042(2) 0.047(2) -0.0044(18) 0.0017(18) -0.0072(17)
C2 0.0358(19) 0.044(2) 0.047(2) -0.0052(16) -0.0008(15) -0.0107(16)
C3 0.045(2) 0.046(2) 0.059(2) -0.0093(17) -0.0015(17) -0.0175(18)
C4 0.081(3) 0.069(3) 0.059(3) -0.011(3) 0.000(2) -0.029(2)
C5 0.117(4) 0.067(3) 0.047(2) -0.009(3) -0.011(3) -0.009(2)
C6 0.111(4) 0.051(3) 0.057(3) -0.001(3) -0.015(3) -0.002(2)
C7 0.071(3) 0.037(2) 0.057(2) 0.003(2) 0.003(2) -0.0060(18)
C8 0.261(11) 0.061(4) 0.158(7) 0.041(5) -0.108(7) -0.063(4)
C9 0.051(2) 0.037(2) 0.057(2) -0.0017(17) 0.0024(17) -0.0148(17)
C10 0.075(3) 0.039(2) 0.077(3) 0.009(2) -0.018(2) -0.014(2)
C11 0.082(3) 0.061(3) 0.074(3) 0.000(2) -0.021(2) -0.027(2)
C12 0.058(3) 0.061(3) 0.088(3) -0.002(2) -0.004(2) -0.040(3)
C13 0.076(3) 0.050(3) 0.092(3) 0.017(2) -0.013(3) -0.029(2)
C14 0.070(3) 0.053(3) 0.068(3) 0.015(2) -0.010(2) -0.022(2)
C15 0.100(4) 0.084(4) 0.122(5) 0.008(3) -0.013(4) -0.068(4)
C16 0.0365(19) 0.050(2) 0.051(2) -0.0142(16) 0.0010(15) -0.0184(18)
C17 0.0341(19) 0.050(2) 0.053(2) -0.0097(16) 0.0038(15) -0.0198(18)
C18 0.043(2) 0.045(2) 0.066(2) -0.0093(17) 0.0076(18) -0.0157(19)
C19 0.051(2) 0.053(3) 0.077(3) -0.0066(19) 0.010(2) -0.031(2)
C20 0.057(3) 0.075(3) 0.066(3) -0.018(2) 0.018(2) -0.039(2)
C21 0.057(3) 0.067(3) 0.052(2) -0.018(2) 0.0058(19) -0.020(2)
C22 0.050(2) 0.051(2) 0.046(2) -0.0148(18) -0.0031(17) -0.0100(17)
C23 0.079(4) 0.067(4) 0.118(5) 0.019(3) 0.026(3) 0.011(3)
C24 0.053(2) 0.044(2) 0.055(2) -0.0113(18) -0.0052(18) -0.0151(18)
C25 0.087(4) 0.049(3) 0.083(3) -0.013(2) 0.026(3) -0.014(2)
C26 0.086(4) 0.066(3) 0.102(4) -0.012(3) 0.025(3) -0.037(3)
C27 0.073(3) 0.047(3) 0.097(4) -0.004(2) -0.020(3) -0.027(3)
C28 0.168(7) 0.049(3) 0.077(4) -0.004(4) -0.005(4) -0.011(3)
C29 0.134(5) 0.053(3) 0.064(3) -0.002(3) 0.019(3) -0.010(2)
C30 0.120(5) 0.059(3) 0.143(6) 0.001(3) -0.021(4) -0.055(4)
C31 0.115(6) 0.082(5) 0.206(9) -0.045(4) -0.055(6) -0.007(5)
N1 0.055(2) 0.0361(17) 0.0513(18) 0.0040(14) 0.0015(15) -0.0102(14)
N2 0.0536(19) 0.0395(18) 0.0484(17) -0.0127(14) 0.0001(14) -0.0073(14)
N3 0.065(3) 0.049(2) 0.105(3) 0.012(2) -0.002(2) -0.026(2)
N4 0.0447(18) 0.060(2) 0.0535(19) -0.0053(16) 0.0023(15) -0.0188(17)
N5 0.045(2) 0.055(2) 0.059(2) -0.0079(16) -0.0030(16) 0.0081(16)
O1 0.0543(16) 0.0389(14) 0.0517(15) 0.0014(12) -0.0093(12) -0.0086(12)
O2 0.079(2) 0.0424(16) 0.077(2) 0.0012(15) -0.0212(16) -0.0218(14)
O3 0.0495(15) 0.0424(15) 0.0577(15) 0.0011(12) 0.0107(12) -0.0084(12)
O4 0.0538(17) 0.0390(16) 0.085(2) 0.0047(13) 0.0194(15) -0.0052(14)
O5 0.065(2) 0.076(3) 0.109(3) -0.0266(19) -0.028(2) 0.010(2)
O6 0.088(11) 0.089(12) 0.150(15) 0.039(8) -0.042(9) -0.071(10)
O6' 0.099(11) 0.064(8) 0.109(10) 0.023(6) -0.039(7) -0.046(7)
O7 0.122(3) 0.083(3) 0.090(3) 0.021(2) 0.018(2) -0.022(2)
O8 0.119(3) 0.078(3) 0.145(4) 0.050(3) -0.010(3) -0.053(3)
O9 0.075(2) 0.0462(17) 0.0642(18) -0.0021(15) -0.0192(15) -0.0129(14)
O10 0.080(2) 0.0519(19) 0.0511(16) -0.0078(16) -0.0051(14) -0.0029(13)
O11 0.079(2) 0.097(3) 0.081(2) -0.024(2) -0.0089(18) -0.047(2)
O12 0.054(2) 0.101(3) 0.078(2) -0.0162(19) -0.0027(17) -0.0003(19)
O13 0.063(2) 0.106(3) 0.073(2) -0.0082(19) -0.0020(17) 0.000(2)
O14 0.0410(18) 0.111(3) 0.097(3) -0.0190(18) 0.0048(17) 0.015(2)

loop_
_atom_type_symbol
_atom_type_description
_atom_type_scat_dispersion_real
_atom_type_scat_dispersion_imag
_atom_type_scat_source
C C 0.0033 0.0016 'International Tables Vol C Tables 4.2.6.8 and 6.1.1.4'
H H 0.0000 0.0000 'International Tables Vol C Tables 4.2.6.8 and 6.1.1.4'
Ce Ce -0.2486 2.6331 'International Tables Vol C Tables 4.2.6.8 and 6.1.1.4'
N N 0.0061 0.0033 'International Tables Vol C Tables 4.2.6.8 and 6.1.1.4'
O O 0.0106 0.0060 'International Tables Vol C Tables 4.2.6.8 and 6.1.1.4'

loop_
_geom_angle_atom_site_label_1
_geom_angle_atom_site_label_2
_geom_angle_atom_site_label_3
_geom_angle_site_symmetry_1
_geom_angle_site_symmetry_3
_geom_angle
_geom_angle_publ_flag
O1 Ce O3 . . 131.99(9) ?
O1 Ce O5 . . 82.46(11) ?
O3 Ce O5 . . 71.49(12) ?
O1 Ce O6 . . 125.8(4) ?
O3 Ce O6 . . 82.9(4) ?
O5 Ce O6 . . 70.8(4) ?
O1 Ce O6' . . 116.9(4) ?
O3 Ce O6' . . 99.3(3) ?
O5 Ce O6' . . 82.7(4) ?
O6 Ce O6' . . 17.8(4) ?
O1 Ce O9 . . 65.07(9) ?
O3 Ce O9 . . 109.10(9) ?
O5 Ce O9 . . 136.63(13) ?
O6 Ce O9 . . 151.9(4) ?
O6' Ce O9 . . 136.8(4) ?
O1 Ce O12 . . 69.58(10) ?
O3 Ce O12 . . 157.78(10) ?
O5 Ce O12 . . 123.22(14) ?
O6 Ce O12 . . 86.8(4) ?
O6' Ce O12 . . 69.1(3) ?
O9 Ce O12 . . 72.70(12) ?
O1 Ce O13 . . 109.50(11) ?
O3 Ce O13 . . 112.21(10) ?
O5 Ce O13 . . 152.32(16) ?
O6 Ce O13 . . 82.3(4) ?
O6' Ce O13 . . 69.6(4) ?
O9 Ce O13 . . 69.74(12) ?
O12 Ce O13 . . 46.60(10) ?
O1 Ce O10 . . 110.07(9) ?
O3 Ce O10 . . 68.54(10) ?
O5 Ce O10 . . 135.05(13) ?
O6 Ce O10 . . 122.3(4) ?
O6' Ce O10 . . 123.1(4) ?
O9 Ce O10 . . 47.34(9) ?
O12 Ce O10 . . 101.26(11) ?
O13 Ce O10 . . 65.67(11) ?
O1 Ce O7 . . 164.33(12) ?
O3 Ce O7 . . 62.27(11) ?
O5 Ce O7 . . 98.96(15) ?
O6 Ce O7 . . 42.4(5) ?
O6' Ce O7 . . 48.4(4) ?
O9 Ce O7 . . 120.16(13) ?
O12 Ce O7 . . 97.17(13) ?
O13 Ce O7 . . 62.84(14) ?
O10 Ce O7 . . 80.03(13) ?
O1 Ce O4 . . 74.23(9) ?
O3 Ce O4 . . 60.05(8) ?
O5 Ce O4 . . 73.09(14) ?
O6 Ce O4 . . 134.6(4) ?
O6' Ce O4 . . 152.0(3) ?
O9 Ce O4 . . 70.99(10) ?
O12 Ce O4 . . 136.71(11) ?
O13 Ce O4 . . 133.55(11) ?
O10 Ce O4 . . 69.73(10) ?
O7 Ce O4 . . 121.21(11) ?
O1 Ce O2 . . 56.65(8) ?
O3 Ce O2 . . 131.21(9) ?
O5 Ce O2 . . 61.99(13) ?
O6 Ce O2 . . 69.2(4) ?
O6' Ce O2 . . 62.3(4) ?
O9 Ce O2 . . 114.34(8) ?
O12 Ce O2 . . 61.31(10) ?
O13 Ce O2 . . 102.94(10) ?
O10 Ce O2 . . 160.09(10) ?
O7 Ce O2 . . 110.16(11) ?
O4 Ce O2 . . 115.27(9) ?
C7 C1 C6 . . 118.8(4) ?
C7 C1 C2 . . 121.3(4) ?
C6 C1 C2 . . 119.9(4) ?
O1 C2 C3 . . 121.1(3) ?
O1 C2 C1 . . 121.8(3) ?
C3 C2 C1 . . 117.2(3) ?
O2 C3 C4 . . 126.5(4) ?
O2 C3 C2 . . 112.5(3) ?
C4 C3 C2 . . 121.1(4) ?
C3 C4 C5 . . 121.1(4) ?
C3 C4 H4A . . 119.4 ?
C5 C4 H4A . . 119.4 ?
C6 C5 C4 . . 120.5(4) ?
C6 C5 H5A . . 119.7 ?
C4 C5 H5A . . 119.7 ?
C5 C6 C1 . . 120.1(4) ?
C5 C6 H6A . . 119.9 ?
C1 C6 H6A . . 119.9 ?
N1 C7 C1 . . 125.8(4) ?
N1 C7 H7A . . 117.1 ?
C1 C7 H7A . . 117.1 ?
O2 C8 H8A . . 109.5 ?
O2 C8 H8B . . 109.5 ?
H8A C8 H8B . . 109.5 ?
O2 C8 H8C . . 109.5 ?
H8A C8 H8C . . 109.5 ?
H8B C8 H8C . . 109.5 ?
C10 C9 C14 . . 120.4(4) ?
C10 C9 N1 . . 118.3(3) ?
C14 C9 N1 . . 121.3(4) ?
C11 C10 C9 . . 119.4(4) ?
C11 C10 H10A . . 120.3 ?
C9 C10 H10A . . 120.3 ?
C10 C11 C12 . . 121.5(4) ?
C10 C11 H11A . . 119.2 ?
C12 C11 H11A . . 119.2 ?
C13 C12 C11 . . 117.8(4) ?
C13 C12 C15 . . 121.0(4) ?
C11 C12 C15 . . 121.1(5) ?
C12 C13 C14 . . 122.2(4) ?
C12 C13 H13A . . 118.9 ?
C14 C13 H13A . . 118.9 ?
C13 C14 C9 . . 118.7(4) ?
C13 C14 H14A . . 120.7 ?
C9 C14 H14A . . 120.7 ?
C12 C15 H15A . . 109.5 ?
C12 C15 H15B . . 109.5 ?
H15A C15 H15B . . 109.5 ?
C12 C15 H15C . . 109.5 ?
H15A C15 H15C . . 109.5 ?
H15B C15 H15C . . 109.5 ?
C22 C16 C17 . . 121.2(3) ?
C22 C16 C21 . . 118.7(4) ?
C17 C16 C21 . . 120.0(4) ?
O3 C17 C16 . . 122.1(3) ?
O3 C17 C18 . . 120.5(4) ?
C16 C17 C18 . . 117.3(3) ?
C19 C18 O4 . . 125.9(4) ?
C19 C18 C17 . . 121.0(4) ?
O4 C18 C17 . . 113.1(3) ?
C18 C19 C20 . . 120.6(4) ?
C18 C19 H19A . . 119.7 ?
C20 C19 H19A . . 119.7 ?
C21 C20 C19 . . 120.9(4) ?
C21 C20 H20A . . 119.6 ?
C19 C20 H20A . . 119.6 ?
C20 C21 C16 . . 120.1(4) ?
C20 C21 H21A . . 119.9 ?
C16 C21 H21A . . 119.9 ?
N2 C22 C16 . . 124.7(4) ?
N2 C22 H22A . . 117.6 ?
C16 C22 H22A . . 117.6 ?
O4 C23 H23A . . 109.5 ?
O4 C23 H23B . . 109.5 ?
H23A C23 H23B . . 109.5 ?
O4 C23 H23C . . 109.5 ?
H23A C23 H23C . . 109.5 ?
H23B C23 H23C . . 109.5 ?
C25 C24 C29 . . 118.8(4) ?
C25 C24 N2 . . 119.3(4) ?
C29 C24 N2 . . 121.9(4) ?
C24 C25 C26 . . 120.8(5) ?
C24 C25 H25A . . 119.6 ?
C26 C25 H25A . . 119.6 ?
C27 C26 C25 . . 121.9(5) ?
C27 C26 H26A . . 119.1 ?
C25 C26 H26A . . 119.1 ?
C26 C27 C28 . . 116.7(5) ?
C26 C27 C30 . . 120.5(5) ?
C28 C27 C30 . . 122.8(5) ?
C27 C28 C29 . . 122.6(5) ?
C27 C28 H28A . . 118.7 ?
C29 C28 H28A . . 118.7 ?
C24 C29 C28 . . 119.3(5) ?
C24 C29 H29A . . 120.4 ?
C28 C29 H29A . . 120.4 ?
C27 C30 H30A . . 109.5 ?
C27 C30 H30B . . 109.5 ?
H30A C30 H30B . . 109.5 ?
C27 C30 H30C . . 109.5 ?
H30A C30 H30C . . 109.5 ?
H30B C30 H30C . . 109.5 ?
O5 C31 H31A . . 109.5 ?
O5 C31 H31B . . 109.5 ?
H31A C31 H31B . . 109.5 ?
O5 C31 H31C . . 109.5 ?
H31A C31 H31C . . 109.5 ?
H31B C31 H31C . . 109.5 ?
C7 N1 C9 . . 126.4(3) ?
C7 N1 H1A . . 116.8 ?
C9 N1 H1A . . 116.8 ?
C22 N2 C24 . . 127.9(3) ?
C22 N2 H2A . . 116.1 ?
C24 N2 H2A . . 116.1 ?
O6 N3 O7 . . 110.2(10) ?
O6 N3 O8 . . 124.5(10) ?
O7 N3 O8 . . 122.0(5) ?
O6 N3 O6' . . 36.2(10) ?
O7 N3 O6' . . 118.3(8) ?
O8 N3 O6' . . 117.0(8) ?
O10 N4 O11 . . 121.8(4) ?
O10 N4 O9 . . 117.4(3) ?
O11 N4 O9 . . 120.8(4) ?
O12 N5 O14 . . 122.0(4) ?
O12 N5 O13 . . 116.7(4) ?
O14 N5 O13 . . 121.3(3) ?
C2 O1 Ce . . 133.8(2) ?
C3 O2 C8 . . 115.4(4) ?
C3 O2 Ce . . 114.4(2) ?
C8 O2 Ce . . 129.7(3) ?
C17 O3 Ce . . 129.0(2) ?
C18 O4 C23 . . 116.6(3) ?
C18 O4 Ce . . 116.5(2) ?
C23 O4 Ce . . 126.2(3) ?
C31 O5 Ce . . 132.0(4) ?
C31 O5 H5 . . 115(7) ?
Ce O5 H5 . . 97(7) ?
N3 O6 Ce . . 106.5(12) ?
N3 O6' Ce . . 96.7(8) ?
N3 O7 Ce . . 94.3(3) ?
N4 O9 Ce . . 98.5(2) ?
N4 O10 Ce . . 96.8(2) ?
N5 O12 Ce . . 98.8(3) ?
N5 O13 Ce . . 97.8(2) ?

loop_
_geom_bond_atom_site_label_1
_geom_bond_atom_site_label_2
_geom_bond_site_symmetry_2
_geom_bond_distance
_geom_bond_publ_flag
Ce O1 . 2.400(2) ?
Ce O3 . 2.451(3) ?
Ce O5 . 2.509(4) ?
Ce O6 . 2.542(18) ?
Ce O6' . 2.599(17) ?
Ce O9 . 2.620(3) ?
Ce O12 . 2.650(4) ?
Ce O13 . 2.650(3) ?
Ce O10 . 2.661(3) ?
Ce O7 . 2.733(4) ?
Ce O4 . 2.790(3) ?
Ce O2 . 2.981(3) ?
C1 C7 . 1.394(6) ?
C1 C6 . 1.421(6) ?
C1 C2 . 1.427(5) ?
C2 O1 . 1.294(4) ?
C2 C3 . 1.418(5) ?
C3 O2 . 1.345(5) ?
C3 C4 . 1.359(6) ?
C4 C5 . 1.394(7) ?
C4 H4A . 0.9300 ?
C5 C6 . 1.352(7) ?
C5 H5A . 0.9300 ?
C6 H6A . 0.9300 ?
C7 N1 . 1.286(5) ?
C7 H7A . 0.9300 ?
C8 O2 . 1.446(6) ?
C8 H8A . 0.9600 ?
C8 H8B . 0.9600 ?
C8 H8C . 0.9600 ?
C9 C10 . 1.376(6) ?
C9 C14 . 1.378(5) ?
C9 N1 . 1.442(5) ?
C10 C11 . 1.375(6) ?
C10 H10A . 0.9300 ?
C11 C12 . 1.375(6) ?
C11 H11A . 0.9300 ?
C12 C13 . 1.373(7) ?
C12 C15 . 1.520(6) ?
C13 C14 . 1.377(6) ?
C13 H13A . 0.9300 ?
C14 H14A . 0.9300 ?
C15 H15A . 0.9600 ?
C15 H15B . 0.9600 ?
C15 H15C . 0.9600 ?
C16 C22 . 1.399(5) ?
C16 C17 . 1.413(5) ?
C16 C21 . 1.414(6) ?
C17 O3 . 1.295(4) ?
C17 C18 . 1.429(5) ?
C18 C19 . 1.356(6) ?
C18 O4 . 1.394(5) ?
C19 C20 . 1.395(7) ?
C19 H19A . 0.9300 ?
C20 C21 . 1.352(6) ?
C20 H20A . 0.9300 ?
C21 H21A . 0.9300 ?
C22 N2 . 1.313(5) ?
C22 H22A . 0.9300 ?
C23 O4 . 1.418(5) ?
C23 H23A . 0.9600 ?
C23 H23B . 0.9600 ?
C23 H23C . 0.9600 ?
C24 C25 . 1.349(6) ?
C24 C29 . 1.372(6) ?
C24 N2 . 1.413(5) ?
C25 C26 . 1.379(7) ?
C25 H25A . 0.9300 ?
C26 C27 . 1.348(8) ?
C26 H26A . 0.9300 ?
C27 C28 . 1.369(8) ?
C27 C30 . 1.520(7) ?
C28 C29 . 1.373(7) ?
C28 H28A . 0.9300 ?
C29 H29A . 0.9300 ?
C30 H30A . 0.9600 ?
C30 H30B . 0.9600 ?
C30 H30C . 0.9600 ?
C31 O5 . 1.439(7) ?
C31 H31A . 0.9600 ?
C31 H31B . 0.9600 ?
C31 H31C . 0.9600 ?
N1 H1A . 0.8600 ?
N2 H2A . 0.8600 ?
N3 O6 . 1.135(19) ?
N3 O7 . 1.198(6) ?
N3 O8 . 1.221(5) ?
N3 O6' . 1.348(17) ?
N4 O10 . 1.236(4) ?
N4 O11 . 1.238(4) ?
N4 O9 . 1.246(4) ?
N5 O12 . 1.215(4) ?
N5 O14 . 1.238(4) ?
N5 O13 . 1.247(5) ?
O5 H5 . 0.85(10) ?

loop_
_geom_hbond_atom_site_label_D
_geom_hbond_atom_site_label_H
_geom_hbond_atom_site_label_A
_geom_hbond_site_symmetry_A
_geom_hbond_distance_DH
_geom_hbond_distance_HA
_geom_hbond_distance_DA
_geom_hbond_angle_DHA
C7 H7A O12 2_556 0.93 2.51 3.233(6) 135.2
C7 H7A O14 2_556 0.93 2.57 3.488(5) 168.7
C30 H30B O11 1_565 0.96 2.60 3.405(6) 141.9
C13 H13A O8 1_645 0.93 2.42 3.304(5) 159.8
C22 H22A O10 2_565 0.93 2.39 3.243(5) 152.8
C29 H29A O11 2_565 0.93 2.42 3.285(7) 154.1
C8 H8B O6 . 0.96 3.04 3.26(2) 94.2
C10 H10A O9 . 0.93 2.57 3.410(5) 149.6
C25 H25A O8 . 0.93 2.52 3.411(7) 160.1
N1 H1A O1 . 0.86 2.02 2.671(4) 131.8
N1 H1A O9 . 0.86 2.50 3.290(4) 153.6
N2 H2A O3 . 0.86 1.96 2.638(4) 134.7
N2 H2A O7 . 0.86 2.65 3.444(6) 153.6

loop_
_geom_torsion_atom_site_label_1
_geom_torsion_atom_site_label_2
_geom_torsion_atom_site_label_3
_geom_torsion_atom_site_label_4
_geom_torsion_site_symmetry_1
_geom_torsion_site_symmetry_2
_geom_torsion_site_symmetry_3
_geom_torsion_site_symmetry_4
_geom_torsion
_geom_torsion_publ_flag
C7 C1 C2 O1 . . . . -4.6(6) ?
C6 C1 C2 O1 . . . . 176.5(4) ?
C7 C1 C2 C3 . . . . 175.8(4) ?
C6 C1 C2 C3 . . . . -3.2(6) ?
O1 C2 C3 O2 . . . . 2.0(5) ?
C1 C2 C3 O2 . . . . -178.4(3) ?
O1 C2 C3 C4 . . . . -177.8(4) ?
C1 C2 C3 C4 . . . . 1.8(6) ?
O2 C3 C4 C5 . . . . -179.8(5) ?
C2 C3 C4 C5 . . . . 0.0(7) ?
C3 C4 C5 C6 . . . . -0.4(9) ?
C4 C5 C6 C1 . . . . -1.0(9) ?
C7 C1 C6 C5 . . . . -176.1(5) ?
C2 C1 C6 C5 . . . . 2.9(8) ?
C6 C1 C7 N1 . . . . 172.6(5) ?
C2 C1 C7 N1 . . . . -6.4(7) ?
C14 C9 C10 C11 . . . . -1.1(8) ?
N1 C9 C10 C11 . . . . 178.2(4) ?
C9 C10 C11 C12 . . . . 0.3(8) ?
C10 C11 C12 C13 . . . . 1.3(8) ?
C10 C11 C12 C15 . . . . -178.0(6) ?
C11 C12 C13 C14 . . . . -2.2(9) ?
C15 C12 C13 C14 . . . . 177.1(6) ?
C12 C13 C14 C9 . . . . 1.4(8) ?
C10 C9 C14 C13 . . . . 0.3(8) ?
N1 C9 C14 C13 . . . . -179.1(5) ?
C22 C16 C17 O3 . . . . 4.4(6) ?
C21 C16 C17 O3 . . . . -177.0(4) ?
C22 C16 C17 C18 . . . . -175.5(4) ?
C21 C16 C17 C18 . . . . 3.2(5) ?
O3 C17 C18 C19 . . . . 178.4(4) ?
C16 C17 C18 C19 . . . . -1.8(6) ?
O3 C17 C18 O4 . . . . -2.4(5) ?
C16 C17 C18 O4 . . . . 177.5(3) ?
O4 C18 C19 C20 . . . . -179.6(4) ?
C17 C18 C19 C20 . . . . -0.4(6) ?
C18 C19 C20 C21 . . . . 1.3(7) ?
C19 C20 C21 C16 . . . . 0.1(7) ?
C22 C16 C21 C20 . . . . 176.3(4) ?
C17 C16 C21 C20 . . . . -2.4(6) ?
C17 C16 C22 N2 . . . . -2.1(6) ?
C21 C16 C22 N2 . . . . 179.3(4) ?
C29 C24 C25 C26 . . . . 0.5(8) ?
N2 C24 C25 C26 . . . . 178.2(5) ?
C24 C25 C26 C27 . . . . -0.4(9) ?
C25 C26 C27 C28 . . . . 0.1(9) ?
C25 C26 C27 C30 . . . . -179.3(5) ?
C26 C27 C28 C29 . . . . 0.3(10) ?
C30 C27 C28 C29 . . . . 179.6(6) ?
C25 C24 C29 C28 . . . . -0.2(9) ?
N2 C24 C29 C28 . . . . -177.8(5) ?
C27 C28 C29 C24 . . . . -0.2(10) ?
C1 C7 N1 C9 . . . . 178.1(4) ?
C10 C9 N1 C7 . . . . 169.4(4) ?
C14 C9 N1 C7 . . . . -11.3(7) ?
C16 C22 N2 C24 . . . . 175.9(4) ?
C25 C24 N2 C22 . . . . -175.7(4) ?
C29 C24 N2 C22 . . . . 1.9(7) ?
C3 C2 O1 Ce . . . . -14.3(5) ?
C1 C2 O1 Ce . . . . 166.1(3) ?
O3 Ce O1 C2 . . . . 130.1(3) ?
O5 Ce O1 C2 . . . . 73.5(4) ?
O6 Ce O1 C2 . . . . 13.8(6) ?
O6' Ce O1 C2 . . . . -4.3(5) ?
O9 Ce O1 C2 . . . . -136.0(4) ?
O12 Ce O1 C2 . . . . -56.2(3) ?
O13 Ce O1 C2 . . . . -80.7(3) ?
O10 Ce O1 C2 . . . . -151.1(3) ?
O7 Ce O1 C2 . . . . -22.8(6) ?
O4 Ce O1 C2 . . . . 148.0(3) ?
O2 Ce O1 C2 . . . . 12.2(3) ?
C4 C3 O2 C8 . . . . -0.5(8) ?
C2 C3 O2 C8 . . . . 179.7(6) ?
C4 C3 O2 Ce . . . . -173.6(4) ?
C2 C3 O2 Ce . . . . 6.5(4) ?
O1 Ce O2 C3 . . . . -8.8(3) ?
O3 Ce O2 C3 . . . . -128.0(3) ?
O5 Ce O2 C3 . . . . -108.7(3) ?
O6 Ce O2 C3 . . . . 172.6(5) ?
O6' Ce O2 C3 . . . . 154.6(5) ?
O9 Ce O2 C3 . . . . 22.8(3) ?
O12 Ce O2 C3 . . . . 74.6(3) ?
O13 Ce O2 C3 . . . . 96.2(3) ?
O10 Ce O2 C3 . . . . 43.6(4) ?
O7 Ce O2 C3 . . . . 161.7(3) ?
O4 Ce O2 C3 . . . . -56.7(3) ?
O1 Ce O2 C8 . . . . 179.3(6) ?
O3 Ce O2 C8 . . . . 60.1(6) ?
O5 Ce O2 C8 . . . . 79.4(6) ?
O6 Ce O2 C8 . . . . 0.7(7) ?
O6' Ce O2 C8 . . . . -17.3(7) ?
O9 Ce O2 C8 . . . . -149.1(6) ?
O12 Ce O2 C8 . . . . -97.4(6) ?
O13 Ce O2 C8 . . . . -75.7(6) ?
O10 Ce O2 C8 . . . . -128.4(6) ?
O7 Ce O2 C8 . . . . -10.2(6) ?
O4 Ce O2 C8 . . . . 131.4(6) ?
C16 C17 O3 Ce . . . . 173.8(2) ?
C18 C17 O3 Ce . . . . -6.4(5) ?
O1 Ce O3 C17 . . . . 27.4(4) ?
O5 Ce O3 C17 . . . . 88.2(3) ?
O6 Ce O3 C17 . . . . 160.3(5) ?
O6' Ce O3 C17 . . . . 167.2(5) ?
O9 Ce O3 C17 . . . . -45.8(3) ?
O12 Ce O3 C17 . . . . -136.7(4) ?
O13 Ce O3 C17 . . . . -121.1(3) ?
O10 Ce O3 C17 . . . . -70.8(3) ?
O7 Ce O3 C17 . . . . -160.6(4) ?
O4 Ce O3 C17 . . . . 7.5(3) ?
O2 Ce O3 C17 . . . . 106.1(3) ?
C19 C18 O4 C23 . . . . 16.8(7) ?
C17 C18 O4 C23 . . . . -162.4(4) ?
C19 C18 O4 Ce . . . . -172.6(3) ?
C17 C18 O4 Ce . . . . 8.1(4) ?
O1 Ce O4 C18 . . . . -172.5(3) ?
O3 Ce O4 C18 . . . . -7.8(3) ?
O5 Ce O4 C18 . . . . -85.8(3) ?
O6 Ce O4 C18 . . . . -47.4(7) ?
O6' Ce O4 C18 . . . . -54.4(9) ?
O9 Ce O4 C18 . . . . 118.9(3) ?
O12 Ce O4 C18 . . . . 153.4(3) ?
O13 Ce O4 C18 . . . . 85.3(3) ?
O10 Ce O4 C18 . . . . 68.5(3) ?
O7 Ce O4 C18 . . . . 4.6(3) ?
O2 Ce O4 C18 . . . . -132.4(3) ?
O1 Ce O4 C23 . . . . -3.0(4) ?
O3 Ce O4 C23 . . . . 161.8(5) ?
O5 Ce O4 C23 . . . . 83.7(4) ?
O6 Ce O4 C23 . . . . 122.1(7) ?
O6' Ce O4 C23 . . . . 115.1(9) ?
O9 Ce O4 C23 . . . . -71.5(4) ?
O12 Ce O4 C23 . . . . -37.1(5) ?
O13 Ce O4 C23 . . . . -105.1(4) ?
O10 Ce O4 C23 . . . . -122.0(4) ?
O7 Ce O4 C23 . . . . 174.1(4) ?
O2 Ce O4 C23 . . . . 37.1(4) ?
O1 Ce O5 C31 . . . . 172.8(7) ?
O3 Ce O5 C31 . . . . 33.7(7) ?
O6 Ce O5 C31 . . . . -55.0(8) ?
O6' Ce O5 C31 . . . . -68.6(8) ?
O9 Ce O5 C31 . . . . 132.2(6) ?
O12 Ce O5 C31 . . . . -127.7(7) ?
O13 Ce O5 C31 . . . . -69.0(8) ?
O10 Ce O5 C31 . . . . 61.9(7) ?
O7 Ce O5 C31 . . . . -22.9(7) ?
O4 Ce O5 C31 . . . . 97.1(7) ?
O2 Ce O5 C31 . . . . -131.1(7) ?
O7 N3 O6 Ce . . . . -26.8(10) ?
O8 N3 O6 Ce . . . . 173.5(5) ?
O6' N3 O6 Ce . . . . 84(2) ?
O1 Ce O6 N3 . . . . -150.2(8) ?
O3 Ce O6 N3 . . . . 72.0(10) ?
O5 Ce O6 N3 . . . . 144.8(11) ?
O6' Ce O6 N3 . . . . -85(3) ?
O9 Ce O6 N3 . . . . -45.8(16) ?
O12 Ce O6 N3 . . . . -88.3(10) ?
O13 Ce O6 N3 . . . . -41.6(9) ?
O10 Ce O6 N3 . . . . 13.0(12) ?
O7 Ce O6 N3 . . . . 16.0(7) ?
O4 Ce O6 N3 . . . . 105.9(10) ?
O2 Ce O6 N3 . . . . -148.7(11) ?
O6 N3 O6' Ce . . . . -70(2) ?
O7 N3 O6' Ce . . . . 15.9(9) ?
O8 N3 O6' Ce . . . . 177.8(4) ?
O1 Ce O6' N3 . . . . 178.4(6) ?
O3 Ce O6' N3 . . . . 31.0(8) ?
O5 Ce O6' N3 . . . . 100.8(8) ?
O6 Ce O6' N3 . . . . 54(2) ?
O9 Ce O6' N3 . . . . -100.2(7) ?
O12 Ce O6' N3 . . . . -129.4(9) ?
O13 Ce O6' N3 . . . . -79.4(8) ?
O10 Ce O6' N3 . . . . -39.4(9) ?
O7 Ce O6' N3 . . . . -8.1(5) ?
O4 Ce O6' N3 . . . . 70.7(13) ?
O2 Ce O6' N3 . . . . 162.9(9) ?
O6 N3 O7 Ce . . . . 23.8(10) ?
O8 N3 O7 Ce . . . . -175.9(5) ?
O6' N3 O7 Ce . . . . -15.0(9) ?
O1 Ce O7 N3 . . . . 31.4(7) ?
O3 Ce O7 N3 . . . . -126.2(4) ?
O5 Ce O7 N3 . . . . -62.7(4) ?
O6 Ce O7 N3 . . . . -14.5(6) ?
O6' Ce O7 N3 . . . . 9.1(5) ?
O9 Ce O7 N3 . . . . 136.8(3) ?
O12 Ce O7 N3 . . . . 62.7(4) ?
O13 Ce O7 N3 . . . . 95.3(4) ?
O10 Ce O7 N3 . . . . 162.9(4) ?
O4 Ce O7 N3 . . . . -138.3(3) ?
O2 Ce O7 N3 . . . . 0.7(4) ?
O10 N4 O9 Ce . . . . 1.8(4) ?
O11 N4 O9 Ce . . . . -179.2(3) ?
O1 Ce O9 N4 . . . . -161.6(3) ?
O3 Ce O9 N4 . . . . -33.3(2) ?
O5 Ce O9 N4 . . . . -116.2(3) ?
O6 Ce O9 N4 . . . . 78.5(9) ?
O6' Ce O9 N4 . . . . 94.9(6) ?
O12 Ce O9 N4 . . . . 123.4(2) ?
O13 Ce O9 N4 . . . . 74.1(2) ?
O10 Ce O9 N4 . . . . -1.0(2) ?
O7 Ce O9 N4 . . . . 35.1(3) ?
O4 Ce O9 N4 . . . . -80.6(2) ?
O2 Ce O9 N4 . . . . 169.6(2) ?
O11 N4 O10 Ce . . . . 179.3(3) ?
O9 N4 O10 Ce . . . . -1.8(4) ?
O1 Ce O10 N4 . . . . 19.7(2) ?
O3 Ce O10 N4 . . . . 148.2(2) ?
O5 Ce O10 N4 . . . . 119.4(2) ?
O6 Ce O10 N4 . . . . -145.8(5) ?
O6' Ce O10 N4 . . . . -124.7(4) ?
O9 Ce O10 N4 . . . . 1.0(2) ?
O12 Ce O10 N4 . . . . -52.4(2) ?
O13 Ce O10 N4 . . . . -83.2(2) ?
O7 Ce O10 N4 . . . . -147.8(2) ?
O4 Ce O10 N4 . . . . 83.4(2) ?
O2 Ce O10 N4 . . . . -25.0(4) ?
O14 N5 O12 Ce . . . . -179.4(4) ?
O13 N5 O12 Ce . . . . 2.9(5) ?
O1 Ce O12 N5 . . . . -149.0(3) ?
O3 Ce O12 N5 . . . . 18.4(5) ?
O5 Ce O12 N5 . . . . 145.2(3) ?
O6 Ce O12 N5 . . . . 80.7(5) ?
O6' Ce O12 N5 . . . . 79.7(5) ?
O9 Ce O12 N5 . . . . -79.8(3) ?
O13 Ce O12 N5 . . . . -1.7(3) ?
O10 Ce O12 N5 . . . . -41.6(3) ?
O7 Ce O12 N5 . . . . 39.6(3) ?
O4 Ce O12 N5 . . . . -113.9(3) ?
O2 Ce O12 N5 . . . . 148.7(3) ?
O12 N5 O13 Ce . . . . -2.9(5) ?
O14 N5 O13 Ce . . . . 179.4(4) ?
O1 Ce O13 N5 . . . . 34.0(3) ?
O3 Ce O13 N5 . . . . -170.3(3) ?
O5 Ce O13 N5 . . . . -78.0(4) ?
O6 Ce O13 N5 . . . . -91.3(5) ?
O6' Ce O13 N5 . . . . -78.4(5) ?
O9 Ce O13 N5 . . . . 86.6(3) ?
O12 Ce O13 N5 . . . . 1.6(3) ?
O10 Ce O13 N5 . . . . 137.9(3) ?
O7 Ce O13 N5 . . . . -131.1(3) ?
O4 Ce O13 N5 . . . . 120.5(3) ?
O2 Ce O13 N5 . . . . -24.9(3) ?
